data_4101737
loop_
_publ_author_name
'Amorati, Riccardo'
'Catarzi, Francesca'
'Menichetti, Stefano'
'Pedulli, Gian Franco'
'Viglianisi, Caterina'

_publ_section_title
;
 Effect of ortho-SR groups on O-H bond strength and H-atom donating
 ability of phenols: a possible role for the Tyr-Cys link in galactose
 oxidase active site?
;
_journal_issue 1
_journal_name_full 'Journal of the American Chemical Society'
_journal_page_first 237
_journal_page_last 244
_journal_paper_doi 10.1021/ja075554h
_journal_volume 130
_journal_year 2008
_chemical_formula_moiety 'C21 H26 O3 S'
_chemical_formula_sum 'C21 H26 O3 S'
_chemical_formula_weight 358.48
_chemical_melting_point 95
_chemical_name_systematic 2-(4-methoxyphenyl)-6,8-dipropyl-2,3-dihydrobenzo[b][1,4]oxathiin-5-ol
_space_group_IT_number 14
_symmetry_cell_setting monoclinic
_symmetry_Int_Tables_number 14
_symmetry_space_group_name_Hall '-P 2ybc'
_symmetry_space_group_name_H-M 'P 1 21/c 1'
_atom_sites_solution_hydrogens geom
_atom_sites_solution_primary direct
_atom_sites_solution_secondary difmap
_audit_creation_date
;
'Thu Mar 08 10:32:08 2007'
;
_audit_creation_method 'from SHELXL-97 CIF and IUCr SHELXL97'
_cell_angle_alpha 90.00
_cell_angle_beta 94.566(1)
_cell_angle_gamma 90.00
_cell_formula_units_Z 4
_cell_length_a 4.848(1)
_cell_length_b 19.811(1)
_cell_length_c 19.907(1)
_cell_measurement_reflns_used 4889
_cell_measurement_temperature 293(2)
_cell_measurement_theta_max 64.44
_cell_measurement_theta_min 4.45
_cell_volume 1905.9(4)
_computing_cell_refinement 'Crysalis CCD'
_computing_data_collection 'CrysAlis CCD (Oxford Diffraction, 2006)'
_computing_data_reduction 'CrysAlis RED (Oxford Diffraction, 2006)'
_computing_molecular_graphics 'ORTEP (Farrugia, 1997)'
_computing_publication_material 'SHELXL-97 (Sheldrick, 1997)'
_computing_structure_refinement 'SHELXL-97 (Sheldrick, 1997)'
_computing_structure_solution 'SIR97 (Altomare et al., 1999)'
_diffrn_ambient_temperature 293(2)
_diffrn_detector_area_resol_mean 8.1241
_diffrn_measured_fraction_theta_full 0.959
_diffrn_measured_fraction_theta_max 0.959
_diffrn_measurement_device_type 'Oxford Diffraction Excalibur PX Ultra CCD'
_diffrn_measurement_method '\w scans'
_diffrn_radiation_monochromator 'Oxford Diffraction, Enhance ULTRA assembly'
_diffrn_radiation_type CuK\a
_diffrn_radiation_wavelength 1.54178
_diffrn_reflns_av_R_equivalents 0.0226
_diffrn_reflns_av_sigmaI/netI 0.0298
_diffrn_reflns_limit_h_max 5
_diffrn_reflns_limit_h_min -5
_diffrn_reflns_limit_k_max 23
_diffrn_reflns_limit_k_min -21
_diffrn_reflns_limit_l_max 22
_diffrn_reflns_limit_l_min -23
_diffrn_reflns_number 10209
_diffrn_reflns_theta_full 64.56
_diffrn_reflns_theta_max 64.56
_diffrn_reflns_theta_min 4.46
_diffrn_source 'Enhance (Cu) X-ray Source'
_diffrn_standards_decay_% 30
_diffrn_standards_interval_count 300
_diffrn_standards_number 2
_exptl_absorpt_coefficient_mu 1.634
_exptl_absorpt_correction_T_max 0.808
_exptl_absorpt_correction_T_min 0.654
_exptl_absorpt_correction_type multi-scan
_exptl_absorpt_process_details
;
CrysAlis RED, Oxford Diffraction Ltd.,
Version 1.171.31.2 (release 07-07-2006 CrysAlis171 .NET)
(compiled Jul 10 2006,00:11:42)
Empirical absorption correction using spherical harmonics,
 implemented in SCALE3 ABSPACK scaling algorithm.
;
_exptl_crystal_colour colourless
_exptl_crystal_density_diffrn 1.249
_exptl_crystal_density_method 'not measured'
_exptl_crystal_description needle
_exptl_crystal_F_000 768
_exptl_crystal_recrystallization_method 'recrystallized from dioxane'
_exptl_crystal_size_max 0.31
_exptl_crystal_size_mid 0.21
_exptl_crystal_size_min 0.13
_refine_diff_density_max 0.250
_refine_diff_density_min -0.274
_refine_diff_density_rms 0.040
_refine_ls_extinction_coef 0.0009(3)
_refine_ls_extinction_expression Fc^*^=kFc[1+0.001xFc^2^\l^3^/sin(2\q)]^-1/4^
_refine_ls_extinction_method SHELXL
_refine_ls_goodness_of_fit_ref 1.018
_refine_ls_hydrogen_treatment mixed
_refine_ls_matrix_type full
_refine_ls_number_parameters 240
_refine_ls_number_reflns 3078
_refine_ls_number_restraints 0
_refine_ls_restrained_S_all 1.018
_refine_ls_R_factor_all 0.0666
_refine_ls_R_factor_gt 0.0439
_refine_ls_shift/su_max 0.010
_refine_ls_shift/su_mean 0.000
_refine_ls_structure_factor_coef Fsqd
_refine_ls_weighting_details 'calc w=1/[\s^2^(Fo^2^)+(0.0819P)^2^+0.2176P] where P=(Fo^2^+2Fc^2^)/3'
_refine_ls_weighting_scheme calc
_refine_ls_wR_factor_gt 0.1227
_refine_ls_wR_factor_ref 0.1350
_reflns_number_gt 2097
_reflns_number_total 3078
_reflns_threshold_expression >2sigma(I)
_cod_data_source_file ja075554hsi20070725_101401.cif
_cod_data_source_block C21H26O3S
_cod_original_sg_symbol_H-M 'P 21/c'
_cod_database_code 4101737

loop_
_symmetry_equiv_pos_as_xyz
'x, y, z'
'-x, y+1/2, -z+1/2'
'-x, -y, -z'
'x, -y-1/2, z-1/2'

loop_
_atom_site_label
_atom_site_type_symbol
_atom_site_fract_x
_atom_site_fract_y
_atom_site_fract_z
_atom_site_U_iso_or_equiv
_atom_site_adp_type
_atom_site_occupancy
_atom_site_symmetry_multiplicity
_atom_site_calc_flag
_atom_site_refinement_flags
_atom_site_disorder_assembly
_atom_site_disorder_group
S1 S 0.65421(14) 0.00443(3) 0.14222(3) 0.0553(3) Uani 1 1 d . . .
O1 O 0.7271(4) -0.13073(8) 0.22554(8) 0.0550(5) Uani 1 1 d . . .
O2 O 0.2667(4) -0.02210(9) 0.03211(8) 0.0559(5) Uani 1 1 d . . .
H2 H 0.1394 -0.0282 0.0031 0.084 Uiso 1 1 calc R . .
O3 O 1.5613(4) -0.10322(11) 0.48378(9) 0.0719(6) Uani 1 1 d . . .
C1 C 0.4957(5) -0.07465(12) 0.12748(11) 0.0437(6) Uani 1 1 d . . .
C2 C 0.5458(5) -0.13075(12) 0.16843(11) 0.0464(6) Uani 1 1 d . . .
C3 C 0.4137(6) -0.19220(13) 0.15301(12) 0.0554(7) Uani 1 1 d . . .
C4 C 0.2252(6) -0.19376(14) 0.09726(13) 0.0621(8) Uani 1 1 d . . .
H4 H 0.1343 -0.2342 0.0869 0.075 Uiso 1 1 calc R . .
C5 C 0.1631(5) -0.13881(13) 0.05576(12) 0.0495(6) Uani 1 1 d . . .
C6 C 0.3047(5) -0.07976(12) 0.07126(11) 0.0438(6) Uani 1 1 d . . .
C7 C 0.9036(5) -0.01801(14) 0.21029(12) 0.0551(7) Uani 1 1 d . . .
H7A H 1.0644 -0.0380 0.1920 0.066 Uiso 1 1 calc R . .
H7B H 0.9633 0.0224 0.2348 0.066 Uiso 1 1 calc R . .
C8 C 0.7848(5) -0.06756(12) 0.25845(11) 0.0472(6) Uani 1 1 d . . .
H8 H 0.6136 -0.0491 0.2740 0.057 Uiso 1 1 calc R . .
C9 C 0.9886(5) -0.08078(12) 0.31834(11) 0.0466(6) Uani 1 1 d . . .
C10 C 1.0173(6) -0.03378(14) 0.37016(13) 0.0609(7) Uani 1 1 d . . .
H10 H 0.9038 0.0041 0.3685 0.073 Uiso 1 1 calc R . .
C11 C 1.2116(6) -0.04232(15) 0.42420(13) 0.0638(8) Uani 1 1 d . . .
H11 H 1.2292 -0.0102 0.4583 0.077 Uiso 1 1 calc R . .
C12 C 1.3794(5) -0.09879(14) 0.42728(12) 0.0536(7) Uani 1 1 d . . .
C13 C 1.3555(5) -0.14573(14) 0.37616(12) 0.0546(7) Uani 1 1 d . . .
H13 H 1.4695 -0.1835 0.3778 0.066 Uiso 1 1 calc R . .
C14 C 1.1599(5) -0.13615(13) 0.32226(12) 0.0514(6) Uani 1 1 d . . .
H14 H 1.1443 -0.1680 0.2879 0.062 Uiso 1 1 calc R . .
C15 C 0.4620(11) -0.31837(17) 0.16477(19) 0.1179(16) Uani 1 1 d . . .
H15A H 0.5668 -0.3171 0.1253 0.141 Uiso 1 1 calc R . .
H15B H 0.2694 -0.3245 0.1488 0.141 Uiso 1 1 calc R . .
C16 C 0.5486(9) -0.37895(17) 0.20314(19) 0.1059(13) Uani 1 1 d . . .
H16A H 0.5246 -0.4179 0.1746 0.159 Uiso 1 1 calc R . .
H16B H 0.4380 -0.3838 0.2408 0.159 Uiso 1 1 calc R . .
H16C H 0.7399 -0.3748 0.2192 0.159 Uiso 1 1 calc R . .
C17 C 0.1069(6) -0.17211(15) -0.06594(13) 0.0689(8) Uani 1 1 d . . .
H17A H 0.2642 -0.1435 -0.0731 0.083 Uiso 1 1 calc R . .
H17B H 0.1768 -0.2171 -0.0554 0.083 Uiso 1 1 calc R . .
C18 C -0.0797(8) -0.17520(19) -0.13069(16) 0.0942(11) Uani 1 1 d . . .
H18A H 0.0234 -0.1919 -0.1664 0.141 Uiso 1 1 calc R . .
H18B H -0.1483 -0.1308 -0.1419 0.141 Uiso 1 1 calc R . .
H18C H -0.2324 -0.2049 -0.1247 0.141 Uiso 1 1 calc R . .
C19 C 1.7402(7) -0.1597(2) 0.48879(19) 0.0753(9) Uani 1 1 d . . .
H19A H 1.855(6) -0.1659(16) 0.4463(17) 0.091(10) Uiso 1 1 d . . .
H19C H 1.857(7) -0.1585(17) 0.5296(17) 0.092(10) Uiso 1 1 d . . .
H19B H 1.629(7) -0.2028(19) 0.4941(15) 0.090(11) Uiso 1 1 d . . .
C20 C 0.4850(9) -0.25444(14) 0.19506(15) 0.0871(11) Uani 1 1 d . . .
H20A H 0.6743 -0.2494 0.2141 0.105 Uiso 1 1 calc R . .
H20B H 0.3682 -0.2543 0.2324 0.105 Uiso 1 1 calc R . .
C21 C -0.0345(5) -0.14550(15) -0.00623(12) 0.0576(7) Uani 1 1 d . . .
H21A H -0.1151 -0.1017 -0.0175 0.069 Uiso 1 1 calc R . .
H21B H -0.1835 -0.1759 0.0033 0.069 Uiso 1 1 calc R . .

loop_
_atom_site_aniso_label
_atom_site_aniso_U_11
_atom_site_aniso_U_22
_atom_site_aniso_U_33
_atom_site_aniso_U_23
_atom_site_aniso_U_13
_atom_site_aniso_U_12
S1 0.0637(4) 0.0450(4) 0.0553(4) 0.0081(3) -0.0073(3) -0.0106(3)
O1 0.0705(12) 0.0393(10) 0.0517(9) -0.0021(8) -0.0175(8) 0.0008(9)
O2 0.0552(11) 0.0546(11) 0.0559(10) 0.0152(9) -0.0081(8) 0.0003(9)
O3 0.0745(13) 0.0739(14) 0.0625(11) -0.0038(10) -0.0243(9) 0.0062(11)
C1 0.0456(13) 0.0405(15) 0.0450(12) -0.0001(11) 0.0037(10) 0.0003(11)
C2 0.0526(14) 0.0409(15) 0.0440(12) -0.0010(11) -0.0060(10) 0.0015(12)
C3 0.0722(18) 0.0389(15) 0.0524(14) 0.0005(11) -0.0113(12) -0.0003(13)
C4 0.0798(19) 0.0436(16) 0.0601(16) -0.0026(13) -0.0117(14) -0.0101(14)
C5 0.0497(14) 0.0476(16) 0.0502(14) -0.0004(12) -0.0031(11) 0.0050(12)
C6 0.0431(13) 0.0412(15) 0.0469(12) 0.0048(11) 0.0036(10) 0.0031(11)
C7 0.0509(15) 0.0580(18) 0.0558(15) 0.0025(12) -0.0001(12) -0.0070(13)
C8 0.0522(14) 0.0405(15) 0.0482(13) -0.0019(11) -0.0012(11) -0.0028(12)
C9 0.0475(14) 0.0439(15) 0.0477(13) -0.0014(11) 0.0000(11) -0.0018(12)
C10 0.0668(18) 0.0493(17) 0.0642(16) -0.0085(14) -0.0093(13) 0.0084(14)
C11 0.0703(18) 0.0578(19) 0.0599(16) -0.0131(13) -0.0154(13) 0.0043(16)
C12 0.0521(15) 0.0559(17) 0.0510(13) 0.0017(13) -0.0075(11) -0.0018(13)
C13 0.0555(15) 0.0523(17) 0.0549(15) 0.0019(12) -0.0038(12) 0.0078(13)
C14 0.0581(16) 0.0473(16) 0.0483(14) -0.0058(11) 0.0010(11) 0.0016(13)
C15 0.201(5) 0.061(2) 0.087(2) 0.0084(19) -0.019(3) 0.031(3)
C16 0.148(4) 0.054(2) 0.109(3) 0.0107(19) -0.028(2) -0.001(2)
C17 0.078(2) 0.069(2) 0.0570(16) -0.0022(14) -0.0080(14) 0.0023(17)
C18 0.115(3) 0.097(3) 0.0665(19) -0.0099(18) -0.0226(19) 0.000(2)
C19 0.066(2) 0.086(3) 0.071(2) 0.0131(19) -0.0165(17) 0.009(2)
C20 0.150(3) 0.0394(18) 0.0653(18) 0.0047(14) -0.033(2) -0.0022(19)
C21 0.0575(16) 0.0519(17) 0.0604(16) 0.0000(12) -0.0138(13) -0.0010(13)

loop_
_atom_type_symbol
_atom_type_description
_atom_type_scat_dispersion_real
_atom_type_scat_dispersion_imag
_atom_type_scat_source
C C 0.0181 0.0091 'International Tables Vol C Tables 4.2.6.8 and 6.1.1.4'
H H 0.0000 0.0000 'International Tables Vol C Tables 4.2.6.8 and 6.1.1.4'
O O 0.0492 0.0322 'International Tables Vol C Tables 4.2.6.8 and 6.1.1.4'
S S 0.3331 0.5567 'International Tables Vol C Tables 4.2.6.8 and 6.1.1.4'

loop_
_geom_angle_atom_site_label_1
_geom_angle_atom_site_label_2
_geom_angle_atom_site_label_3
_geom_angle
_geom_angle_site_symmetry_1
_geom_angle_site_symmetry_3
_geom_angle_publ_flag
C1 S1 C7 99.44(12) . . ?
C2 O1 C8 117.78(18) . . ?
C6 O2 H2 109.5 . . ?
C12 O3 C19 117.2(2) . . ?
C2 C1 C6 119.1(2) . . ?
C2 C1 S1 124.15(18) . . ?
C6 C1 S1 116.78(18) . . ?
O1 C2 C1 123.6(2) . . ?
O1 C2 C3 115.6(2) . . ?
C1 C2 C3 120.8(2) . . ?
C4 C3 C2 117.3(2) . . ?
C4 C3 C20 122.2(2) . . ?
C2 C3 C20 120.5(2) . . ?
C3 C4 C5 124.1(2) . . ?
C3 C4 H4 118.0 . . ?
C5 C4 H4 118.0 . . ?
C6 C5 C4 116.9(2) . . ?
C6 C5 C21 122.1(2) . . ?
C4 C5 C21 120.9(2) . . ?
C5 C6 O2 122.1(2) . . ?
C5 C6 C1 121.8(2) . . ?
O2 C6 C1 116.1(2) . . ?
C8 C7 S1 111.70(17) . . ?
C8 C7 H7A 109.3 . . ?
S1 C7 H7A 109.3 . . ?
C8 C7 H7B 109.3 . . ?
S1 C7 H7B 109.3 . . ?
H7A C7 H7B 107.9 . . ?
O1 C8 C9 107.57(19) . . ?
O1 C8 C7 110.31(19) . . ?
C9 C8 C7 110.7(2) . . ?
O1 C8 H8 109.4 . . ?
C9 C8 H8 109.4 . . ?
C7 C8 H8 109.4 . . ?
C14 C9 C10 117.9(2) . . ?
C14 C9 C8 122.5(2) . . ?
C10 C9 C8 119.4(2) . . ?
C11 C10 C9 121.2(3) . . ?
C11 C10 H10 119.4 . . ?
C9 C10 H10 119.4 . . ?
C12 C11 C10 119.7(2) . . ?
C12 C11 H11 120.1 . . ?
C10 C11 H11 120.1 . . ?
C13 C12 O3 124.9(2) . . ?
C13 C12 C11 120.0(2) . . ?
O3 C12 C11 115.1(2) . . ?
C12 C13 C14 119.5(2) . . ?
C12 C13 H13 120.3 . . ?
C14 C13 H13 120.3 . . ?
C9 C14 C13 121.7(2) . . ?
C9 C14 H14 119.1 . . ?
C13 C14 H14 119.1 . . ?
C20 C15 C16 120.3(3) . . ?
C20 C15 H15A 107.2 . . ?
C16 C15 H15A 107.2 . . ?
C20 C15 H15B 107.2 . . ?
C16 C15 H15B 107.2 . . ?
H15A C15 H15B 106.9 . . ?
C15 C16 H16A 109.5 . . ?
C15 C16 H16B 109.5 . . ?
H16A C16 H16B 109.5 . . ?
C15 C16 H16C 109.5 . . ?
H16A C16 H16C 109.5 . . ?
H16B C16 H16C 109.5 . . ?
C18 C17 C21 113.9(3) . . ?
C18 C17 H17A 108.8 . . ?
C21 C17 H17A 108.8 . . ?
C18 C17 H17B 108.8 . . ?
C21 C17 H17B 108.8 . . ?
H17A C17 H17B 107.7 . . ?
C17 C18 H18A 109.5 . . ?
C17 C18 H18B 109.5 . . ?
H18A C18 H18B 109.5 . . ?
C17 C18 H18C 109.5 . . ?
H18A C18 H18C 109.5 . . ?
H18B C18 H18C 109.5 . . ?
O3 C19 H19A 113.3(17) . . ?
O3 C19 H19C 111(2) . . ?
H19A C19 H19C 112(3) . . ?
O3 C19 H19B 110.2(19) . . ?
H19A C19 H19B 108(3) . . ?
H19C C19 H19B 102(3) . . ?
C15 C20 C3 119.4(3) . . ?
C15 C20 H20A 107.5 . . ?
C3 C20 H20A 107.5 . . ?
C15 C20 H20B 107.5 . . ?
C3 C20 H20B 107.5 . . ?
H20A C20 H20B 107.0 . . ?
C5 C21 C17 112.1(2) . . ?
C5 C21 H21A 109.2 . . ?
C17 C21 H21A 109.2 . . ?
C5 C21 H21B 109.2 . . ?
C17 C21 H21B 109.2 . . ?
H21A C21 H21B 107.9 . . ?

loop_
_geom_bond_atom_site_label_1
_geom_bond_atom_site_label_2
_geom_bond_distance
_geom_bond_site_symmetry_2
_geom_bond_publ_flag
S1 C1 1.759(2) . ?
S1 C7 1.799(2) . ?
O1 C2 1.381(3) . ?
O1 C8 1.430(3) . ?
O2 C6 1.387(3) . ?
O2 H2 0.8200 . ?
O3 C12 1.375(3) . ?
O3 C19 1.414(4) . ?
C1 C2 1.388(3) . ?
C1 C6 1.398(3) . ?
C2 C3 1.398(3) . ?
C3 C4 1.381(3) . ?
C3 C20 1.515(4) . ?
C4 C5 1.385(3) . ?
C4 H4 0.9300 . ?
C5 C6 1.379(3) . ?
C5 C21 1.507(3) . ?
C7 C8 1.517(3) . ?
C7 H7A 0.9700 . ?
C7 H7B 0.9700 . ?
C8 C9 1.509(3) . ?
C8 H8 0.9800 . ?
C9 C14 1.374(3) . ?
C9 C10 1.389(3) . ?
C10 C11 1.383(3) . ?
C10 H10 0.9300 . ?
C11 C12 1.382(4) . ?
C11 H11 0.9300 . ?
C12 C13 1.376(4) . ?
C13 C14 1.387(3) . ?
C13 H13 0.9300 . ?
C14 H14 0.9300 . ?
C15 C20 1.403(4) . ?
C15 C16 1.466(4) . ?
C15 H15A 0.9700 . ?
C15 H15B 0.9700 . ?
C16 H16A 0.9600 . ?
C16 H16B 0.9600 . ?
C16 H16C 0.9600 . ?
C17 C18 1.516(4) . ?
C17 C21 1.513(4) . ?
C17 H17A 0.9700 . ?
C17 H17B 0.9700 . ?
C18 H18A 0.9600 . ?
C18 H18B 0.9600 . ?
C18 H18C 0.9600 . ?
C19 H19A 1.06(3) . ?
C19 H19C 0.95(3) . ?
C19 H19B 1.02(4) . ?
C20 H20A 0.9700 . ?
C20 H20B 0.9700 . ?
C21 H21A 0.9700 . ?
C21 H21B 0.9700 . ?
